data_7205278
loop_
_publ_author_name
'Dey, Sandeep Kumar'
'Ojha, Bimlesh'
'Das, Gopal'

_publ_section_title
;
 A subtle interplay of C--H hydrogen bonds in complexation of anions of
 varied dimensionality by a nitro functionalized tripodal podand
;
_journal_issue 1
_journal_name_full CrystEngComm
_journal_page_first 269
_journal_paper_doi 10.1039/c0ce00316f
_journal_volume 13
_journal_year 2011
_chemical_formula_moiety 'C24 H25 N4 O9, N O3'
_chemical_formula_sum 'C24 H25 N5 O12'
_chemical_formula_weight 575.49
_chemical_name_systematic
;
?
;
_space_group_IT_number 14
_symmetry_cell_setting monoclinic
_symmetry_space_group_name_Hall '-P 2yn'
_symmetry_space_group_name_H-M 'P 1 21/n 1'
_atom_sites_solution_hydrogens geom
_atom_sites_solution_primary direct
_atom_sites_solution_secondary difmap
_audit_creation_method SHELXL-97
_cell_angle_alpha 90.00
_cell_angle_beta 101.073(3)
_cell_angle_gamma 90.00
_cell_formula_units_Z 4
_cell_length_a 15.2304(7)
_cell_length_b 8.9608(4)
_cell_length_c 20.0560(10)
_cell_measurement_reflns_used 1497
_cell_measurement_temperature 298(2)
_cell_measurement_theta_max 16.22
_cell_measurement_theta_min 3.07
_cell_volume 2686.2(2)
_computing_cell_refinement 'Bruker Smart'
_computing_data_collection 'Bruker Smart'
_computing_data_reduction 'Bruker SAINT'
_computing_molecular_graphics 'Bruker SHELXTL'
_computing_publication_material 'Bruker SHELXTL'
_computing_structure_refinement 'SHELXL-97 (Sheldrick, 1997)'
_computing_structure_solution 'SHELXS-97 (Sheldrick, 1990)'
_diffrn_ambient_temperature 298(2)
_diffrn_measured_fraction_theta_full 0.982
_diffrn_measured_fraction_theta_max 0.982
_diffrn_measurement_device_type 'CCD area detector'
_diffrn_measurement_method 'phi and onega scans'
_diffrn_radiation_monochromator graphite
_diffrn_radiation_source 'fine-focus sealed tube'
_diffrn_radiation_type MoK\a
_diffrn_radiation_wavelength 0.71073
_diffrn_reflns_av_R_equivalents 0.0733
_diffrn_reflns_av_sigmaI/netI 0.1735
_diffrn_reflns_limit_h_max 20
_diffrn_reflns_limit_h_min -17
_diffrn_reflns_limit_k_max 11
_diffrn_reflns_limit_k_min -11
_diffrn_reflns_limit_l_max 23
_diffrn_reflns_limit_l_min -23
_diffrn_reflns_number 22545
_diffrn_reflns_theta_full 28.28
_diffrn_reflns_theta_max 28.27
_diffrn_reflns_theta_min 1.54
_exptl_absorpt_coefficient_mu 0.116
_exptl_absorpt_correction_T_max 0.978
_exptl_absorpt_correction_T_min 0.964
_exptl_absorpt_correction_type multi-scan
_exptl_absorpt_process_details 'SADABS (Sheldrick, 1997)'
_exptl_crystal_colour Yellow
_exptl_crystal_density_diffrn 1.421
_exptl_crystal_density_method 'not measured'
_exptl_crystal_description recetangular
_exptl_crystal_F_000 1200
_exptl_crystal_size_max 0.35
_exptl_crystal_size_mid 0.27
_exptl_crystal_size_min 0.19
_refine_diff_density_max 0.253
_refine_diff_density_min -0.153
_refine_diff_density_rms 0.038
_refine_ls_extinction_method none
_refine_ls_goodness_of_fit_ref 1.018
_refine_ls_matrix_type full
_refine_ls_number_parameters 375
_refine_ls_number_reflns 6027
_refine_ls_number_restraints 0
_refine_ls_restrained_S_all 1.018
_refine_ls_R_factor_all 0.2770
_refine_ls_R_factor_gt 0.0611
_refine_ls_shift/su_max 0.001
_refine_ls_shift/su_mean 0.000
_refine_ls_structure_factor_coef Fsqd
_refine_ls_weighting_details 'calc w=1/[\s^2^(Fo^2^)+(0.0250P)^2^+0.0000P] where P=(Fo^2^+2Fc^2^)/3'
_refine_ls_weighting_scheme calc
_refine_ls_wR_factor_gt 0.0874
_refine_ls_wR_factor_ref 0.1162
_reflns_number_gt 6185
_reflns_number_total 6659
_reflns_threshold_expression >2sigma(I)
_cod_data_source_file C0CE00316F.TXT
_cod_data_source_block nitro-HNO3
_cod_depositor_comments
;
The following automatic conversions were performed:
'_symmetry_cell_setting' value 'Monoclinic' changed to 'monoclinic'
according to '/home/saulius/struct/CIF-dictionaries/cif_core.dic'
dictionary named 'cif_core.dic' version 2.4.1 from 2010-06-29.

Automatic conversion script
Id: cif_fix_enum 1555 2011-01-17 13:19:09Z saulius 
;
_cod_original_sg_symbol_H-M P2(1)/n
_cod_original_formula_sum 'C24 H25 N5 O12 '
_cod_database_code 7205278

loop_
_symmetry_equiv_pos_as_xyz
'x, y, z'
'-x+1/2, y+1/2, -z+1/2'
'-x, -y, -z'
'x-1/2, -y-1/2, z-1/2'

loop_
_atom_site_label
_atom_site_type_symbol
_atom_site_fract_x
_atom_site_fract_y
_atom_site_fract_z
_atom_site_U_iso_or_equiv
_atom_site_adp_type
_atom_site_occupancy
_atom_site_symmetry_multiplicity
_atom_site_calc_flag
_atom_site_refinement_flags
_atom_site_disorder_assembly
_atom_site_disorder_group
C1 C 0.16395(18) 0.2159(3) 0.84253(15) 0.0650(9) Uani 1 1 d . . .
C2 C 0.1647(2) 0.2417(3) 0.91630(16) 0.0730(10) Uani 1 1 d . . .
C3 C 0.0565(2) 0.2671(4) 0.98854(18) 0.0631(9) Uani 1 1 d . . .
C4 C 0.1163(2) 0.3366(4) 1.03925(18) 0.0690(10) Uani 1 1 d . . .
C5 C 0.0863(2) 0.3936(3) 1.09484(17) 0.0725(10) Uani 1 1 d . . .
C6 C -0.0023(2) 0.3786(4) 1.09866(18) 0.0612(9) Uani 1 1 d . . .
C7 C -0.0620(2) 0.3078(4) 1.04844(19) 0.0729(10) Uani 1 1 d . . .
C8 C -0.0327(2) 0.2523(4) 0.99328(16) 0.0735(10) Uani 1 1 d . . .
C9 C 0.23288(18) -0.0421(3) 0.85097(14) 0.0679(9) Uani 1 1 d . . .
C10 C 0.32234(19) 0.0119(4) 0.83820(16) 0.0755(10) Uani 1 1 d . . .
C11 C 0.4415(2) 0.1712(4) 0.88842(18) 0.0679(10) Uani 1 1 d . . .
C12 C 0.4864(2) 0.1466(4) 0.83649(16) 0.0722(10) Uani 1 1 d . . .
C13 C 0.5680(2) 0.2153(4) 0.83708(19) 0.0819(11) Uani 1 1 d . . .
C14 C 0.6035(2) 0.3056(4) 0.8895(2) 0.0819(12) Uani 1 1 d . . .
C15 C 0.5610(3) 0.3290(4) 0.94228(18) 0.0969(13) Uani 1 1 d . . .
C16 C 0.4786(2) 0.2647(4) 0.94137(18) 0.0914(12) Uani 1 1 d . . .
C17 C 0.07083(19) -0.0231(3) 0.82313(14) 0.0690(9) Uani 1 1 d . . .
C18 C -0.01356(19) 0.0621(3) 0.79513(16) 0.0715(10) Uani 1 1 d . . .
C19 C -0.0783(2) 0.1947(4) 0.69527(19) 0.0660(10) Uani 1 1 d . . .
C20 C -0.1507(2) 0.2370(4) 0.72332(16) 0.0728(10) Uani 1 1 d . . .
C21 C -0.2118(2) 0.3337(4) 0.68819(19) 0.0753(10) Uani 1 1 d . . .
C22 C -0.2019(2) 0.3876(4) 0.62620(19) 0.0680(10) Uani 1 1 d . . .
C23 C -0.1304(2) 0.3446(4) 0.59786(16) 0.0778(11) Uani 1 1 d . . .
C24 C -0.0681(2) 0.2476(4) 0.63290(19) 0.0771(11) Uani 1 1 d . . .
N1 N 0.15585(16) 0.0565(3) 0.81883(15) 0.0605(8) Uani 1 1 d . . .
N2 N -0.0336(2) 0.4436(4) 1.15674(16) 0.0793(9) Uani 1 1 d . . .
N3 N 0.6903(2) 0.3774(4) 0.8895(2) 0.1091(13) Uani 1 1 d . . .
N4 N -0.2670(2) 0.4927(4) 0.58920(18) 0.0892(10) Uani 1 1 d . . .
N5 N 0.3225(2) 0.5386(5) 0.8444(2) 0.0920(11) Uani 1 1 d . . .
O1 O 0.07789(13) 0.2138(2) 0.93014(11) 0.0827(7) Uani 1 1 d . . .
O2 O 0.01730(18) 0.5228(3) 1.19549(13) 0.1121(10) Uani 1 1 d . . .
O3 O -0.10955(17) 0.4142(3) 1.16400(12) 0.1016(9) Uani 1 1 d . . .
O4 O 0.36066(14) 0.1111(2) 0.89212(10) 0.0748(7) Uani 1 1 d . . .
O5 O 0.72349(19) 0.3620(4) 0.83990(17) 0.1516(14) Uani 1 1 d . . .
O6 O 0.7212(2) 0.4511(4) 0.93750(18) 0.1694(16) Uani 1 1 d . . .
O7 O -0.01291(13) 0.1002(3) 0.72662(11) 0.0762(7) Uani 1 1 d . . .
O8 O -0.32785(19) 0.5310(3) 0.61760(13) 0.1347(12) Uani 1 1 d . . .
O9 O -0.25880(17) 0.5356(3) 0.53374(13) 0.1105(10) Uani 1 1 d . . .
O10 O 0.32050(15) 0.4256(3) 0.80844(13) 0.0948(9) Uani 1 1 d . . .
O11 O 0.32750(16) 0.6604(3) 0.81411(15) 0.1110(10) Uani 1 1 d . . .
O12 O 0.3185(2) 0.5326(4) 0.90350(14) 0.1510(14) Uani 1 1 d . . .
H1N H 0.1647(17) 0.069(3) 0.7696(15) 0.093(12) Uiso 1 1 d . . .
H1A H 0.2187 0.2568 0.8321 0.078 Uiso 1 1 calc R . .
H1B H 0.1145 0.2718 0.8164 0.078 Uiso 1 1 calc R . .
H2A H 0.2079 0.1758 0.9435 0.088 Uiso 1 1 calc R . .
H2B H 0.1821 0.3439 0.9282 0.088 Uiso 1 1 calc R . .
H4 H 0.1762 0.3451 1.0361 0.083 Uiso 1 1 calc R . .
H5 H 0.1258 0.4417 1.1293 0.087 Uiso 1 1 calc R . .
H7 H -0.1217 0.2978 1.0521 0.087 Uiso 1 1 calc R . .
H8 H -0.0725 0.2046 0.9589 0.088 Uiso 1 1 calc R . .
H9A H 0.2223 -0.1425 0.8332 0.081 Uiso 1 1 calc R . .
H9B H 0.2350 -0.0464 0.8996 0.081 Uiso 1 1 calc R . .
H10A H 0.3619 -0.0724 0.8366 0.091 Uiso 1 1 calc R . .
H10B H 0.3143 0.0635 0.7950 0.091 Uiso 1 1 calc R . .
H12 H 0.4621 0.0837 0.8008 0.087 Uiso 1 1 calc R . .
H13 H 0.5983 0.1996 0.8016 0.098 Uiso 1 1 calc R . .
H15 H 0.5873 0.3880 0.9788 0.116 Uiso 1 1 calc R . .
H16 H 0.4478 0.2841 0.9763 0.110 Uiso 1 1 calc R . .
H17A H 0.0712 -0.0465 0.8704 0.083 Uiso 1 1 calc R . .
H17B H 0.0695 -0.1168 0.7988 0.083 Uiso 1 1 calc R . .
H18A H -0.0655 0.0012 0.7976 0.086 Uiso 1 1 calc R . .
H18B H -0.0165 0.1519 0.8217 0.086 Uiso 1 1 calc R . .
H20 H -0.1576 0.2002 0.7654 0.087 Uiso 1 1 calc R . .
H21 H -0.2607 0.3633 0.7065 0.090 Uiso 1 1 calc R . .
H23 H -0.1243 0.3807 0.5555 0.093 Uiso 1 1 calc R . .
H24 H -0.0193 0.2180 0.6145 0.093 Uiso 1 1 calc R . .

loop_
_atom_site_aniso_label
_atom_site_aniso_U_11
_atom_site_aniso_U_22
_atom_site_aniso_U_33
_atom_site_aniso_U_23
_atom_site_aniso_U_13
_atom_site_aniso_U_12
C1 0.064(2) 0.048(3) 0.086(3) 0.006(2) 0.0228(19) -0.0030(18)
C2 0.071(2) 0.070(3) 0.078(3) -0.006(2) 0.015(2) -0.004(2)
C3 0.061(2) 0.064(3) 0.064(3) 0.002(2) 0.009(2) -0.006(2)
C4 0.050(2) 0.074(3) 0.080(3) -0.006(2) 0.005(2) -0.0052(19)
C5 0.067(3) 0.070(3) 0.074(3) -0.010(2) 0.000(2) -0.005(2)
C6 0.066(3) 0.047(2) 0.068(3) 0.0055(19) 0.007(2) 0.001(2)
C7 0.065(2) 0.080(3) 0.074(3) 0.014(2) 0.012(2) -0.011(2)
C8 0.058(2) 0.095(3) 0.064(3) -0.005(2) 0.004(2) -0.029(2)
C9 0.054(2) 0.057(2) 0.090(2) -0.0026(19) 0.0070(19) 0.0019(19)
C10 0.056(2) 0.077(3) 0.093(3) -0.013(2) 0.014(2) -0.006(2)
C11 0.059(2) 0.074(3) 0.071(3) 0.006(2) 0.013(2) -0.003(2)
C12 0.057(2) 0.081(3) 0.076(3) -0.009(2) 0.005(2) -0.003(2)
C13 0.061(3) 0.102(3) 0.084(3) 0.010(2) 0.018(2) 0.002(2)
C14 0.069(3) 0.094(3) 0.081(3) 0.017(3) 0.010(3) -0.020(2)
C15 0.093(3) 0.118(4) 0.076(3) -0.009(2) 0.006(2) -0.045(3)
C16 0.089(3) 0.110(3) 0.079(3) -0.020(2) 0.025(2) -0.039(3)
C17 0.061(2) 0.064(3) 0.080(2) 0.0015(19) 0.0080(19) -0.009(2)
C18 0.052(2) 0.084(3) 0.075(3) 0.001(2) 0.0045(19) 0.0013(19)
C19 0.050(2) 0.080(3) 0.064(3) -0.009(2) 0.001(2) 0.004(2)
C20 0.055(2) 0.098(3) 0.063(2) 0.002(2) 0.007(2) 0.009(2)
C21 0.054(2) 0.101(3) 0.071(3) -0.008(2) 0.013(2) 0.007(2)
C22 0.060(2) 0.079(3) 0.064(3) -0.008(2) 0.007(2) 0.009(2)
C23 0.076(3) 0.096(3) 0.059(2) -0.005(2) 0.008(2) 0.010(2)
C24 0.060(3) 0.107(3) 0.066(3) -0.005(2) 0.014(2) 0.011(2)
N1 0.0485(17) 0.061(2) 0.072(2) 0.0083(18) 0.0104(15) -0.0036(16)
N2 0.087(3) 0.069(3) 0.081(3) -0.0011(19) 0.016(2) 0.005(2)
N3 0.078(3) 0.123(4) 0.127(4) 0.009(3) 0.020(3) -0.028(2)
N4 0.090(3) 0.094(3) 0.078(3) -0.011(2) 0.003(2) 0.021(2)
N5 0.079(2) 0.083(3) 0.114(4) -0.006(3) 0.020(2) 0.000(2)
O1 0.0656(16) 0.105(2) 0.0819(18) -0.0160(14) 0.0252(14) -0.0299(14)
O2 0.127(2) 0.109(2) 0.104(2) -0.0338(17) 0.0324(17) -0.0293(18)
O3 0.0846(18) 0.104(2) 0.124(2) -0.0049(15) 0.0394(17) 0.0058(17)
O4 0.0655(16) 0.0808(18) 0.0787(16) -0.0069(13) 0.0151(13) -0.0161(13)
O5 0.102(2) 0.193(3) 0.172(3) -0.009(3) 0.058(2) -0.040(2)
O6 0.141(3) 0.208(4) 0.158(3) -0.038(3) 0.026(2) -0.108(3)
O7 0.0635(15) 0.0991(19) 0.0638(16) 0.0020(14) 0.0068(13) 0.0153(14)
O8 0.125(2) 0.177(3) 0.106(2) 0.0168(18) 0.0318(18) 0.081(2)
O9 0.130(2) 0.122(2) 0.0748(19) 0.0086(18) 0.0072(18) 0.0356(17)
O10 0.0989(19) 0.077(2) 0.110(2) 0.0135(17) 0.0231(16) -0.0090(16)
O11 0.118(2) 0.065(2) 0.162(3) 0.0065(19) 0.0568(19) 0.0003(17)
O12 0.164(3) 0.217(4) 0.073(2) -0.005(2) 0.026(2) 0.007(2)

loop_
_atom_type_symbol
_atom_type_description
_atom_type_scat_dispersion_real
_atom_type_scat_dispersion_imag
_atom_type_scat_source
C C 0.0033 0.0016 'International Tables Vol C Tables 4.2.6.8 and 6.1.1.4'
H H 0.0000 0.0000 'International Tables Vol C Tables 4.2.6.8 and 6.1.1.4'
N N 0.0061 0.0033 'International Tables Vol C Tables 4.2.6.8 and 6.1.1.4'
O O 0.0106 0.0060 'International Tables Vol C Tables 4.2.6.8 and 6.1.1.4'

loop_
_geom_angle_atom_site_label_1
_geom_angle_atom_site_label_2
_geom_angle_atom_site_label_3
_geom_angle
_geom_angle_site_symmetry_1
_geom_angle_site_symmetry_3
_geom_angle_publ_flag
C17 N1 C1 117.0(2) . . ?
C17 N1 C9 107.9(2) . . ?
C1 N1 C9 114.3(2) . . ?
O1 C3 C4 124.1(3) . . ?
O1 C3 C8 115.1(3) . . ?
C4 C3 C8 120.7(3) . . ?
C3 C4 C5 119.3(3) . . ?
C5 C6 C7 121.5(3) . . ?
C5 C6 N2 118.7(4) . . ?
C7 C6 N2 119.8(4) . . ?
C2 C1 N1 116.4(3) . . ?
C6 C5 C4 119.3(3) . . ?
C7 C8 C3 119.8(3) . . ?
O1 C2 C1 109.5(2) . . ?
C8 C7 C6 119.3(3) . . ?
C3 O1 C2 119.4(2) . . ?
O2 N2 O3 123.5(4) . . ?
O2 N2 C6 118.5(3) . . ?
O3 N2 C6 118.0(3) . . ?
N1 C9 C10 113.0(2) . . ?
O4 C11 C12 124.6(3) . . ?
O4 C11 C16 115.9(3) . . ?
C12 C11 C16 119.5(3) . . ?
C15 C16 C11 119.9(3) . . ?
C14 C13 C12 119.8(3) . . ?
C13 C14 C15 121.1(4) . . ?
C13 C14 N3 119.1(4) . . ?
C15 C14 N3 119.8(4) . . ?
C14 C15 C16 119.7(4) . . ?
C11 C12 C13 120.0(3) . . ?
O4 C10 C9 108.6(2) . . ?
O6 N3 O5 124.6(4) . . ?
O6 N3 C14 117.4(4) . . ?
O5 N3 C14 118.0(4) . . ?
C11 O4 C10 116.5(2) . . ?
O7 C19 C24 115.7(3) . . ?
O7 C19 C20 123.4(3) . . ?
C24 C19 C20 120.9(3) . . ?
C19 C24 C23 119.7(3) . . ?
C21 C22 C23 120.7(4) . . ?
C21 C22 N4 120.4(4) . . ?
C23 C22 N4 118.9(4) . . ?
O7 C18 C17 108.6(2) . . ?
C20 C21 C22 120.7(3) . . ?
C21 C20 C19 118.8(3) . . ?
C24 C23 C22 119.2(3) . . ?
N1 C17 C18 115.0(2) . . ?
C19 O7 C18 117.1(3) . . ?
O9 N4 O8 124.1(4) . . ?
O9 N4 C22 119.6(4) . . ?
O8 N4 C22 116.3(3) . . ?
O12 N5 O10 122.6(4) . . ?
O12 N5 O11 122.3(4) . . ?
O10 N5 O11 115.0(4) . . ?

loop_
_geom_bond_atom_site_label_1
_geom_bond_atom_site_label_2
_geom_bond_distance
_geom_bond_site_symmetry_2
_geom_bond_publ_flag
N1 C17 1.495(3) . ?
N1 C1 1.503(3) . ?
N1 C9 1.511(3) . ?
C3 O1 1.361(3) . ?
C3 C4 1.377(4) . ?
C3 C8 1.387(4) . ?
C4 C5 1.381(3) . ?
C6 C5 1.373(4) . ?
C6 C7 1.376(4) . ?
C6 N2 1.462(4) . ?
C1 C2 1.495(3) . ?
C8 C7 1.363(3) . ?
C2 O1 1.424(3) . ?
N2 O2 1.215(3) . ?
N2 O3 1.222(3) . ?
C9 C10 1.513(3) . ?
C11 O4 1.359(3) . ?
C11 C12 1.369(3) . ?
C11 C16 1.385(4) . ?
C16 C15 1.378(4) . ?
C13 C14 1.355(4) . ?
C13 C12 1.385(4) . ?
C14 C15 1.359(4) . ?
C14 N3 1.470(4) . ?
C10 O4 1.435(3) . ?
N3 O6 1.187(4) . ?
N3 O5 1.208(4) . ?
C19 O7 1.365(3) . ?
C19 C24 1.374(4) . ?
C19 C20 1.384(4) . ?
C24 C23 1.376(4) . ?
C22 C21 1.369(4) . ?
C22 C23 1.377(4) . ?
C22 N4 1.462(4) . ?
C18 O7 1.418(3) . ?
C18 C17 1.508(3) . ?
C21 C20 1.364(4) . ?
O9 N4 1.206(3) . ?
O8 N4 1.227(3) . ?
N5 O12 1.198(3) . ?
N5 O10 1.240(3) . ?
N5 O11 1.259(4) . ?
